data_4348373
loop_
_publ_author_name
'Datta, Amitabha'
'Das, Kuheli'
'Massera, Chiara'
'Clegg, Jack K.'
'Pfrunder, Michael C.'
'Garribba, Eugenio'
'Huang, Jui-Hsien'
'Sinha, Chittaranjan'
'Maji, Tapas Kumar'
'Akitsu, Takashiro'
'Orita, Shingo'

_publ_section_title
;
 A 2-D coordination polymer incorporating cobalt(ii), 2-sulfoterephthalate
 and the flexible bridging ligand 1,3-di(4-pyridyl)propane
;
_journal_issue 2
_journal_name_full 'Inorganic Chemistry Frontiers'
_journal_page_first 157
_journal_paper_doi 10.1039/C4QI00201F
_journal_volume 2
_journal_year 2015
_chemical_formula_sum 'C68 H66 Co3 N8 O16 S2'
_chemical_formula_weight 1492.20
_space_group_IT_number 2
_space_group_name_Hall '-P 1'
_space_group_name_H-M_alt 'P -1'
_symmetry_cell_setting triclinic
_symmetry_space_group_name_H-M 'P -1'
_atom_sites_solution_hydrogens geom
_atom_sites_solution_primary direct
_atom_sites_solution_secondary difmap
_audit_creation_method SHELXL-97
_audit_update_record
;
2013-04-29 deposited with the CCDC.
2014-12-08 downloaded from the CCDC.
;
_cell_angle_alpha 80.973(6)
_cell_angle_beta 83.402(6)
_cell_angle_gamma 73.213(5)
_cell_formula_units_Z 1
_cell_length_a 10.616(5)
_cell_length_b 11.949(4)
_cell_length_c 14.908(6)
_cell_measurement_reflns_used 659
_cell_measurement_temperature 293(2)
_cell_measurement_theta_max 30.90
_cell_measurement_theta_min 1.39
_cell_volume 1783.2(13)
_computing_cell_refinement 'APEX-II (2008)'
_computing_data_collection 'APEX-II (2008)'
_computing_data_reduction 'SAINT (2008)'
_computing_structure_refinement 'SHELXL-97(Sheldrick,2008,Acta Cryst.A64,112)'
_computing_structure_solution 'SIR97 (Giacovazzo and co., 1999)'
_diffrn_ambient_temperature 293(2)
_diffrn_measured_fraction_theta_full 0.972
_diffrn_measured_fraction_theta_max 0.972
_diffrn_measurement_device_type 'Bruker APEX-II CCD area-detector'
_diffrn_measurement_method omega-scan
_diffrn_radiation_monochromator graphite
_diffrn_radiation_source 'fine-focus sealed tube'
_diffrn_radiation_type MoK\a
_diffrn_radiation_wavelength 0.71069
_diffrn_reflns_av_R_equivalents 0.0519
_diffrn_reflns_av_sigmaI/netI 0.0666
_diffrn_reflns_limit_h_max 15
_diffrn_reflns_limit_h_min -15
_diffrn_reflns_limit_k_max 17
_diffrn_reflns_limit_k_min -17
_diffrn_reflns_limit_l_max 21
_diffrn_reflns_limit_l_min -21
_diffrn_reflns_number 28971
_diffrn_reflns_theta_full 30.90
_diffrn_reflns_theta_max 30.90
_diffrn_reflns_theta_min 1.39
_diffrn_standards_decay_% 0
_diffrn_standards_interval_count 0
_diffrn_standards_number 0
_exptl_absorpt_coefficient_mu 0.818
_exptl_absorpt_correction_T_max 0.7461
_exptl_absorpt_correction_T_min 0.5982
_exptl_absorpt_correction_type multi-scan
_exptl_absorpt_process_details 'Bruker Apex-II SADABS'
_exptl_crystal_colour 'dark pink'
_exptl_crystal_density_diffrn 1.390
_exptl_crystal_density_method 'not measured'
_exptl_crystal_description prismatic
_exptl_crystal_F_000 771
_exptl_crystal_size_max 0.15
_exptl_crystal_size_mid 0.10
_exptl_crystal_size_min 0.08
_refine_diff_density_max 0.893
_refine_diff_density_min -0.348
_refine_diff_density_rms 0.071
_refine_ls_extinction_method none
_refine_ls_goodness_of_fit_ref 1.013
_refine_ls_hydrogen_treatment constr
_refine_ls_matrix_type full
_refine_ls_number_parameters 439
_refine_ls_number_reflns 10960
_refine_ls_number_restraints 0
_refine_ls_restrained_S_all 1.013
_refine_ls_R_factor_all 0.0701
_refine_ls_R_factor_gt 0.0476
_refine_ls_shift/su_max 0.001
_refine_ls_shift/su_mean 0.000
_refine_ls_structure_factor_coef Fsqd
_refine_ls_weighting_details 'calc w=1/[\s^2^(Fo^2^)+(0.0704P)^2^+0.1155P] where P=(Fo^2^+2Fc^2^)/3'
_refine_ls_weighting_scheme calc
_refine_ls_wR_factor_gt 0.1308
_refine_ls_wR_factor_ref 0.1459
_reflns_number_gt 7740
_reflns_number_total 10960
_reflns_threshold_expression >2sigma(I)
_cod_data_source_file c4qi00201f2.cif
_cod_data_source_block shelxl
_cod_original_sg_symbol_H-M P-1
_cod_database_code 4348373

loop_
_symmetry_equiv_pos_as_xyz
'x, y, z'
'-x, -y, -z'

loop_
_atom_site_label
_atom_site_type_symbol
_atom_site_fract_x
_atom_site_fract_y
_atom_site_fract_z
_atom_site_U_iso_or_equiv
_atom_site_adp_type
_atom_site_occupancy
_atom_site_symmetry_multiplicity
_atom_site_calc_flag
_atom_site_refinement_flags
Co1 Co 0.21632(3) 0.52271(2) 0.825329(19) 0.03041(9) Uani 1 1 d .
Co2 Co -0.5000 0.5000 0.5000 0.03047(10) Uani 1 2 d S
S1 S -0.27512(6) 0.30502(5) 0.61881(4) 0.03582(13) Uani 1 1 d .
O5 O -0.31970(15) 0.37010(14) 0.53038(11) 0.0378(3) Uani 1 1 d .
O6 O -0.3709(2) 0.24856(16) 0.66864(13) 0.0538(5) Uani 1 1 d .
O7 O -0.14271(18) 0.22821(17) 0.60946(14) 0.0577(5) Uani 1 1 d .
O1 O -0.56700(14) 0.49838(14) 0.63853(10) 0.0369(3) Uani 1 1 d .
O2 O -0.58740(14) 0.47914(15) 0.79017(11) 0.0403(4) Uani 1 1 d .
O3 O 0.10481(15) 0.46662(15) 0.72918(11) 0.0415(4) Uani 1 1 d .
O4 O 0.00632(16) 0.55886(16) 0.84535(12) 0.0461(4) Uani 1 1 d .
C1 C -0.52233(19) 0.48785(18) 0.71376(14) 0.0299(4) Uani 1 1 d .
C2 C -0.38142(19) 0.49097(18) 0.72220(14) 0.0306(4) Uani 1 1 d .
C3 C -0.26680(19) 0.41505(17) 0.68499(14) 0.0289(4) Uani 1 1 d .
C4 C -0.1424(2) 0.42276(19) 0.70114(15) 0.0322(4) Uani 1 1 d .
H4 H -0.0668 0.3724 0.6765 0.039 Uiso 1 1 calc R
C5 C -0.1312(2) 0.50530(19) 0.75382(14) 0.0320(4) Uani 1 1 d .
C6 C -0.2452(2) 0.5824(2) 0.78874(16) 0.0378(5) Uani 1 1 d .
H6 H -0.2383 0.6389 0.8228 0.045 Uiso 1 1 calc R
C7 C -0.3687(2) 0.5754(2) 0.77306(16) 0.0366(5) Uani 1 1 d .
H7 H -0.4439 0.6274 0.7966 0.044 Uiso 1 1 calc R
C8 C 0.0020(2) 0.5095(2) 0.77702(16) 0.0356(5) Uani 1 1 d .
N1 N 0.1946(2) 0.69739(17) 0.74777(14) 0.0421(4) Uani 1 1 d .
N2 N 0.40705(19) 1.36680(16) 0.49249(13) 0.0369(4) Uani 1 1 d .
C9 C 0.1649(3) 0.7146(2) 0.66181(17) 0.0437(5) Uani 1 1 d .
H9 H 0.1503 0.6523 0.6381 0.052 Uiso 1 1 calc R
C10 C 0.1546(3) 0.8198(2) 0.60530(18) 0.0466(6) Uani 1 1 d .
H10 H 0.1337 0.8261 0.5455 0.056 Uiso 1 1 calc R
C11 C 0.1747(3) 0.9153(2) 0.63636(18) 0.0458(6) Uani 1 1 d .
C12 C 0.2117(6) 0.8958(3) 0.7233(3) 0.1015(17) Uani 1 1 d .
H12 H 0.2321 0.9553 0.7472 0.122 Uiso 1 1 calc R
C13 C 0.2194(5) 0.7888(3) 0.7760(3) 0.0963(16) Uani 1 1 d .
H13 H 0.2435 0.7798 0.8353 0.116 Uiso 1 1 calc R
C14 C 0.1641(3) 1.0321(2) 0.5767(2) 0.0554(7) Uani 1 1 d .
H14A H 0.0723 1.0778 0.5780 0.066 Uiso 1 1 calc R
H14B H 0.2129 1.0754 0.6022 0.066 Uiso 1 1 calc R
C15 C 0.2155(4) 1.0208(3) 0.4788(2) 0.0693(10) Uani 1 1 d .
H15A H 0.1699 0.9740 0.4542 0.083 Uiso 1 1 calc R
H15B H 0.3085 0.9785 0.4772 0.083 Uiso 1 1 calc R
C16 C 0.1985(4) 1.1387(3) 0.4177(2) 0.0797(12) Uani 1 1 d .
H16A H 0.2288 1.1237 0.3557 0.096 Uiso 1 1 calc R
H16B H 0.1054 1.1804 0.4183 0.096 Uiso 1 1 calc R
C17 C 0.2724(3) 1.2164(2) 0.4460(2) 0.0543(7) Uani 1 1 d .
C18 C 0.2093(3) 1.3081(3) 0.4962(2) 0.0629(8) Uani 1 1 d .
H18 H 0.1201 1.3212 0.5146 0.075 Uiso 1 1 calc R
C19 C 0.2794(3) 1.3809(2) 0.5192(2) 0.0511(6) Uani 1 1 d .
H19 H 0.2360 1.4409 0.5539 0.061 Uiso 1 1 calc R
C20 C 0.4693(3) 1.2750(2) 0.44736(19) 0.0453(6) Uani 1 1 d .
H20 H 0.5592 1.2619 0.4313 0.054 Uiso 1 1 calc R
N3 N 0.2305(2) 0.59478(18) 0.94667(14) 0.0414(4) Uani 1 1 d .
N4 N 0.24898(19) 1.34467(17) 0.89494(14) 0.0381(4) Uani 1 1 d .
C21 C 0.4057(3) 1.1992(2) 0.4237(2) 0.0555(7) Uani 1 1 d .
H21 H 0.4529 1.1364 0.3928 0.067 Uiso 1 1 calc R
C22 C 0.1223(3) 0.6570(3) 0.9883(2) 0.0680(9) Uani 1 1 d .
H22 H 0.0418 0.6503 0.9745 0.082 Uiso 1 1 calc R
C23 C 0.1206(4) 0.7316(3) 1.0509(2) 0.0785(11) Uani 1 1 d .
H23 H 0.0408 0.7727 1.0779 0.094 Uiso 1 1 calc R
C24 C 0.2355(4) 0.7445(2) 1.07298(18) 0.0616(9) Uani 1 1 d .
C25 C 0.3497(4) 0.6758(3) 1.0339(2) 0.0716(10) Uani 1 1 d .
H25 H 0.4312 0.6782 1.0495 0.086 Uiso 1 1 calc R
C26 C 0.3440(3) 0.6023(2) 0.9709(2) 0.0563(7) Uani 1 1 d .
H26 H 0.4225 0.5571 0.9451 0.068 Uiso 1 1 calc R
C27 C 0.2367(6) 0.8309(3) 1.1371(2) 0.0957(16) Uani 1 1 d .
H27A H 0.3234 0.8105 1.1601 0.115 Uiso 1 1 calc R
H27B H 0.1734 0.8242 1.1886 0.115 Uiso 1 1 calc R
C28 C 0.2022(5) 0.9619(3) 1.0897(3) 0.0864(12) Uani 1 1 d .
H28A H 0.1220 0.9793 1.0586 0.104 Uiso 1 1 calc R
H28B H 0.1868 1.0148 1.1355 0.104 Uiso 1 1 calc R
C29 C 0.3108(4) 0.9814(3) 1.0236(3) 0.0856(12) Uani 1 1 d .
H29A H 0.3235 0.9302 0.9769 0.103 Uiso 1 1 calc R
H29B H 0.3916 0.9597 1.0546 0.103 Uiso 1 1 calc R
C30 C 0.2855(4) 1.1104(2) 0.9776(2) 0.0629(8) Uani 1 1 d .
C31 C 0.2373(4) 1.2060(3) 1.0271(2) 0.0727(10) Uani 1 1 d .
H31 H 0.2168 1.1932 1.0896 0.087 Uiso 1 1 calc R
C32 C 0.2203(3) 1.3197(2) 0.98329(18) 0.0521(6) Uani 1 1 d .
H32 H 0.1869 1.3819 1.0176 0.063 Uiso 1 1 calc R
C33 C 0.2952(4) 1.2526(2) 0.8477(2) 0.0631(8) Uani 1 1 d .
H33 H 0.3164 1.2678 0.7855 0.076 Uiso 1 1 calc R
C34 C 0.3131(4) 1.1377(3) 0.8857(2) 0.0696(9) Uani 1 1 d .
H34 H 0.3440 1.0776 0.8492 0.084 Uiso 1 1 calc R
O1W O -0.5331(4) 0.0983(3) 0.6690(2) 0.1143(11) Uani 1 1 d .

loop_
_atom_site_aniso_label
_atom_site_aniso_U_11
_atom_site_aniso_U_22
_atom_site_aniso_U_33
_atom_site_aniso_U_23
_atom_site_aniso_U_13
_atom_site_aniso_U_12
Co1 0.02559(14) 0.03643(16) 0.03314(16) -0.00415(11) -0.00430(11) -0.01411(11)
Co2 0.0293(2) 0.0329(2) 0.0317(2) -0.00083(15) -0.00829(15) -0.01192(15)
S1 0.0376(3) 0.0320(3) 0.0396(3) -0.0060(2) -0.0160(2) -0.0065(2)
O5 0.0362(8) 0.0413(8) 0.0360(8) -0.0061(6) -0.0118(6) -0.0066(6)
O6 0.0740(13) 0.0475(10) 0.0526(11) 0.0023(8) -0.0210(10) -0.0351(9)
O7 0.0493(10) 0.0525(10) 0.0669(12) -0.0259(9) -0.0278(9) 0.0114(8)
O1 0.0279(7) 0.0510(9) 0.0342(8) -0.0033(7) -0.0070(6) -0.0140(7)
O2 0.0275(7) 0.0602(10) 0.0348(8) -0.0013(7) -0.0022(6) -0.0173(7)
O3 0.0278(7) 0.0544(10) 0.0467(10) -0.0091(8) -0.0035(7) -0.0163(7)
O4 0.0338(8) 0.0637(11) 0.0501(10) -0.0176(8) -0.0077(7) -0.0212(8)
C1 0.0237(9) 0.0337(10) 0.0340(11) -0.0023(8) -0.0050(8) -0.0106(7)
C2 0.0267(9) 0.0354(10) 0.0318(10) -0.0009(8) -0.0051(8) -0.0127(8)
C3 0.0272(9) 0.0317(9) 0.0294(10) -0.0024(8) -0.0072(7) -0.0096(7)
C4 0.0240(9) 0.0390(11) 0.0338(11) -0.0057(8) -0.0040(8) -0.0077(8)
C5 0.0265(9) 0.0390(11) 0.0340(11) -0.0008(8) -0.0050(8) -0.0156(8)
C6 0.0344(11) 0.0410(11) 0.0446(13) -0.0126(10) -0.0044(9) -0.0165(9)
C7 0.0272(10) 0.0414(11) 0.0433(12) -0.0118(9) -0.0022(9) -0.0097(8)
C8 0.0299(10) 0.0404(11) 0.0411(12) -0.0023(9) -0.0062(9) -0.0174(9)
N1 0.0487(11) 0.0394(10) 0.0437(11) -0.0014(8) -0.0127(9) -0.0194(9)
N2 0.0370(9) 0.0364(9) 0.0407(10) -0.0003(8) -0.0072(8) -0.0162(8)
C9 0.0566(15) 0.0381(12) 0.0400(13) -0.0050(10) -0.0074(11) -0.0173(11)
C10 0.0586(15) 0.0427(13) 0.0408(13) 0.0006(10) -0.0123(11) -0.0179(11)
C11 0.0525(14) 0.0382(12) 0.0490(15) -0.0023(10) -0.0074(11) -0.0166(11)
C12 0.206(5) 0.058(2) 0.069(2) 0.0093(16) -0.060(3) -0.071(3)
C13 0.191(5) 0.065(2) 0.063(2) 0.0107(16) -0.058(3) -0.073(3)
C14 0.0617(17) 0.0358(12) 0.0676(19) 0.0052(12) -0.0123(14) -0.0152(12)
C15 0.112(3) 0.0603(18) 0.0569(18) 0.0023(14) -0.0149(18) -0.0589(19)
C16 0.117(3) 0.080(2) 0.070(2) 0.0285(17) -0.048(2) -0.075(2)
C17 0.0708(18) 0.0462(14) 0.0565(16) 0.0147(12) -0.0265(14) -0.0359(13)
C18 0.0453(15) 0.0572(17) 0.091(2) 0.0106(16) -0.0136(15) -0.0291(13)
C19 0.0403(13) 0.0450(13) 0.0695(18) -0.0044(12) 0.0032(12) -0.0188(11)
C20 0.0434(13) 0.0409(12) 0.0547(15) -0.0059(11) -0.0042(11) -0.0163(10)
N3 0.0516(12) 0.0432(10) 0.0350(10) -0.0044(8) -0.0066(9) -0.0207(9)
N4 0.0378(10) 0.0372(10) 0.0404(10) -0.0050(8) -0.0004(8) -0.0131(8)
C21 0.077(2) 0.0454(14) 0.0535(16) -0.0050(12) -0.0083(14) -0.0312(14)
C22 0.0658(19) 0.083(2) 0.070(2) -0.0393(17) 0.0158(16) -0.0358(17)
C23 0.106(3) 0.077(2) 0.065(2) -0.0372(18) 0.017(2) -0.039(2)
C24 0.120(3) 0.0390(14) 0.0331(13) 0.0023(10) -0.0169(15) -0.0328(16)
C25 0.101(3) 0.0633(19) 0.066(2) 0.0020(16) -0.050(2) -0.0356(19)
C26 0.0601(17) 0.0546(16) 0.0598(17) -0.0089(13) -0.0312(14) -0.0134(13)
C27 0.213(5) 0.0483(17) 0.0459(18) -0.0011(13) -0.027(2) -0.063(2)
C28 0.148(4) 0.0562(19) 0.065(2) -0.0078(16) -0.005(2) -0.045(2)
C29 0.107(3) 0.0550(19) 0.096(3) -0.0108(19) 0.006(2) -0.029(2)
C30 0.087(2) 0.0405(14) 0.0621(19) -0.0077(13) 0.0035(16) -0.0213(14)
C31 0.126(3) 0.0486(16) 0.0474(17) -0.0040(13) 0.0063(18) -0.0357(18)
C32 0.0732(19) 0.0424(13) 0.0431(14) -0.0076(11) 0.0067(13) -0.0227(13)
C33 0.092(2) 0.0447(14) 0.0481(16) -0.0086(12) 0.0088(15) -0.0154(15)
C34 0.103(3) 0.0399(14) 0.0614(19) -0.0129(13) 0.0057(18) -0.0139(15)
O1W 0.144(3) 0.118(2) 0.107(2) -0.0245(19) 0.018(2) -0.084(2)

loop_
_atom_type_symbol
_atom_type_description
_atom_type_scat_dispersion_real
_atom_type_scat_dispersion_imag
_atom_type_scat_source
C C 0.0033 0.0016 'International Tables Vol C Tables 4.2.6.8 and 6.1.1.4'
H H 0.0000 0.0000 'International Tables Vol C Tables 4.2.6.8 and 6.1.1.4'
N N 0.0061 0.0033 'International Tables Vol C Tables 4.2.6.8 and 6.1.1.4'
O O 0.0106 0.0060 'International Tables Vol C Tables 4.2.6.8 and 6.1.1.4'
S S 0.1246 0.1234 'International Tables Vol C Tables 4.2.6.8 and 6.1.1.4'
Co Co 0.3494 0.9721 'International Tables Vol C Tables 4.2.6.8 and 6.1.1.4'

loop_
_geom_angle_atom_site_label_1
_geom_angle_atom_site_label_2
_geom_angle_atom_site_label_3
_geom_angle
_geom_angle_site_symmetry_1
_geom_angle_site_symmetry_3
O2 Co1 O4 171.83(6) 1_655 .
O2 Co1 N3 95.00(8) 1_655 .
O4 Co1 N3 93.17(7) . .
O2 Co1 N4 86.45(7) 1_655 1_545
O4 Co1 N4 93.13(7) . 1_545
N3 Co1 N4 93.46(8) . 1_545
O2 Co1 N1 90.13(7) 1_655 .
O4 Co1 N1 89.93(8) . .
N3 Co1 N1 89.11(8) . .
N4 Co1 N1 175.88(8) 1_545 .
O2 Co1 O3 111.82(7) 1_655 .
O4 Co1 O3 60.02(6) . .
N3 Co1 O3 153.03(7) . .
N4 Co1 O3 85.77(7) 1_545 .
N1 Co1 O3 93.39(7) . .
O2 Co1 C8 141.68(8) 1_655 .
O4 Co1 C8 30.17(7) . .
N3 Co1 C8 123.27(8) . .
N4 Co1 C8 89.00(7) 1_545 .
N1 Co1 C8 92.28(8) . .
O3 Co1 C8 29.85(7) . .
O1 Co2 O1 180.0 2_466 .
O1 Co2 N2 91.20(7) 2_466 1_445
O1 Co2 N2 88.80(7) . 1_445
O1 Co2 N2 88.80(7) 2_466 2_576
O1 Co2 N2 91.20(7) . 2_576
N2 Co2 N2 180.00(10) 1_445 2_576
O1 Co2 O5 92.24(6) 2_466 2_466
O1 Co2 O5 87.76(6) . 2_466
N2 Co2 O5 89.13(7) 1_445 2_466
N2 Co2 O5 90.87(7) 2_576 2_466
O1 Co2 O5 87.76(6) 2_466 .
O1 Co2 O5 92.24(6) . .
N2 Co2 O5 90.87(7) 1_445 .
N2 Co2 O5 89.13(7) 2_576 .
O5 Co2 O5 180.00(8) 2_466 .
O7 S1 O6 114.63(13) . .
O7 S1 O5 111.66(11) . .
O6 S1 O5 112.38(10) . .
O7 S1 C3 106.22(10) . .
O6 S1 C3 105.78(11) . .
O5 S1 C3 105.33(9) . .
S1 O5 Co2 129.66(10) . .
C1 O1 Co2 139.30(14) . .
C1 O2 Co1 131.80(14) . 1_455
C8 O3 Co1 87.03(13) . .
C8 O4 Co1 91.68(13) . .
O1 C1 O2 125.12(18) . .
O1 C1 C2 121.83(18) . .
O2 C1 C2 112.97(18) . .
C7 C2 C3 118.92(18) . .
C7 C2 C1 115.81(18) . .
C3 C2 C1 125.25(18) . .
C4 C3 C2 119.97(19) . .
C4 C3 S1 118.48(16) . .
C2 C3 S1 121.53(15) . .
C5 C4 C3 120.45(19) . .
C5 C4 H4 119.8 . .
C3 C4 H4 119.8 . .
C4 C5 C6 119.38(19) . .
C4 C5 C8 121.12(19) . .
C6 C5 C8 119.5(2) . .
C7 C6 C5 120.5(2) . .
C7 C6 H6 119.7 . .
C5 C6 H6 119.7 . .
C6 C7 C2 120.7(2) . .
C6 C7 H7 119.6 . .
C2 C7 H7 119.6 . .
O3 C8 O4 121.3(2) . .
O3 C8 C5 120.8(2) . .
O4 C8 C5 117.9(2) . .
O3 C8 Co1 63.11(12) . .
O4 C8 Co1 58.15(11) . .
C5 C8 Co1 176.06(17) . .
C9 N1 C13 114.8(2) . .
C9 N1 Co1 118.89(16) . .
C13 N1 Co1 126.1(2) . .
C19 N2 C20 117.8(2) . .
C19 N2 Co2 121.16(17) . 1_665
C20 N2 Co2 120.18(16) . 1_665
N1 C9 C10 123.8(2) . .
N1 C9 H9 118.1 . .
C10 C9 H9 118.1 . .
C11 C10 C9 120.9(2) . .
C11 C10 H10 119.6 . .
C9 C10 H10 119.6 . .
C12 C11 C10 115.3(2) . .
C12 C11 C14 122.1(3) . .
C10 C11 C14 122.5(2) . .
C11 C12 C13 120.6(3) . .
C11 C12 H12 119.7 . .
C13 C12 H12 119.7 . .
N1 C13 C12 124.5(3) . .
N1 C13 H13 117.8 . .
C12 C13 H13 117.8 . .
C15 C14 C11 114.1(2) . .
C15 C14 H14A 108.7 . .
C11 C14 H14A 108.7 . .
C15 C14 H14B 108.7 . .
C11 C14 H14B 108.7 . .
H14A C14 H14B 107.6 . .
C14 C15 C16 114.0(3) . .
C14 C15 H15A 108.8 . .
C16 C15 H15A 108.8 . .
C14 C15 H15B 108.8 . .
C16 C15 H15B 108.8 . .
H15A C15 H15B 107.6 . .
C17 C16 C15 113.6(2) . .
C17 C16 H16A 108.8 . .
C15 C16 H16A 108.8 . .
C17 C16 H16B 108.8 . .
C15 C16 H16B 108.8 . .
H16A C16 H16B 107.7 . .
C21 C17 C18 117.0(2) . .
C21 C17 C16 121.5(3) . .
C18 C17 C16 121.5(3) . .
C17 C18 C19 120.3(3) . .
C17 C18 H18 119.9 . .
C19 C18 H18 119.9 . .
N2 C19 C18 121.8(3) . .
N2 C19 H19 119.1 . .
C18 C19 H19 119.1 . .
N2 C20 C21 122.9(3) . .
N2 C20 H20 118.6 . .
C21 C20 H20 118.6 . .
C22 N3 C26 116.3(3) . .
C22 N3 Co1 119.4(2) . .
C26 N3 Co1 122.65(19) . .
C32 N4 C33 116.4(2) . .
C32 N4 Co1 123.45(17) . 1_565
C33 N4 Co1 120.04(18) . 1_565
C17 C21 C20 120.1(3) . .
C17 C21 H21 120.0 . .
C20 C21 H21 120.0 . .
N3 C22 C23 124.4(3) . .
N3 C22 H22 117.8 . .
C23 C22 H22 117.8 . .
C24 C23 C22 119.9(4) . .
C24 C23 H23 120.1 . .
C22 C23 H23 120.1 . .
C23 C24 C25 116.6(3) . .
C23 C24 C27 121.2(4) . .
C25 C24 C27 122.2(4) . .
C24 C25 C26 120.4(3) . .
C24 C25 H25 119.8 . .
C26 C25 H25 119.8 . .
N3 C26 C25 122.3(3) . .
N3 C26 H26 118.8 . .
C25 C26 H26 118.8 . .
C24 C27 C28 112.5(3) . .
C24 C27 H27A 109.1 . .
C28 C27 H27A 109.1 . .
C24 C27 H27B 109.1 . .
C28 C27 H27B 109.1 . .
H27A C27 H27B 107.8 . .
C29 C28 C27 110.6(4) . .
C29 C28 H28A 109.5 . .
C27 C28 H28A 109.5 . .
C29 C28 H28B 109.5 . .
C27 C28 H28B 109.5 . .
H28A C28 H28B 108.1 . .
C28 C29 C30 113.1(3) . .
C28 C29 H29A 109.0 . .
C30 C29 H29A 109.0 . .
C28 C29 H29B 109.0 . .
C30 C29 H29B 109.0 . .
H29A C29 H29B 107.8 . .
C34 C30 C31 116.1(3) . .
C34 C30 C29 121.8(3) . .
C31 C30 C29 122.1(3) . .
C32 C31 C30 119.9(3) . .
C32 C31 H31 120.0 . .
C30 C31 H31 120.0 . .
N4 C32 C31 123.4(3) . .
N4 C32 H32 118.3 . .
C31 C32 H32 118.3 . .
N4 C33 C34 123.7(3) . .
N4 C33 H33 118.1 . .
C34 C33 H33 118.1 . .
C33 C34 C30 120.4(3) . .
C33 C34 H34 119.8 . .
C30 C34 H34 119.8 . .

loop_
_geom_bond_atom_site_label_1
_geom_bond_atom_site_label_2
_geom_bond_distance
_geom_bond_site_symmetry_2
Co1 O2 2.0238(18) 1_655
Co1 O4 2.139(2) .
Co1 N3 2.159(2) .
Co1 N4 2.165(2) 1_545
Co1 N1 2.185(2) .
Co1 O3 2.2482(17) .
Co1 C8 2.517(2) .
Co2 O1 2.1045(17) 2_466
Co2 O1 2.1045(17) .
Co2 N2 2.1232(19) 1_445
Co2 N2 2.1232(19) 2_576
Co2 O5 2.1308(17) 2_466
Co2 O5 2.1308(17) .
S1 O7 1.4448(19) .
S1 O6 1.451(2) .
S1 O5 1.4752(17) .
S1 C3 1.790(2) .
O1 C1 1.242(2) .
O2 C1 1.269(3) .
O2 Co1 2.0238(18) 1_455
O3 C8 1.255(3) .
O4 C8 1.266(3) .
C1 C2 1.527(3) .
C2 C7 1.398(3) .
C2 C3 1.406(3) .
C3 C4 1.400(3) .
C4 C5 1.391(3) .
C4 H4 0.9300 .
C5 C6 1.395(3) .
C5 C8 1.511(3) .
C6 C7 1.385(3) .
C6 H6 0.9300 .
C7 H7 0.9300 .
N1 C9 1.325(3) .
N1 C13 1.332(3) .
N2 C19 1.338(3) .
N2 C20 1.343(3) .
N2 Co2 2.1232(19) 1_665
C9 C10 1.383(3) .
C9 H9 0.9300 .
C10 C11 1.376(3) .
C10 H10 0.9300 .
C11 C12 1.363(4) .
C11 C14 1.514(3) .
C12 C13 1.377(5) .
C12 H12 0.9300 .
C13 H13 0.9300 .
C14 C15 1.511(4) .
C14 H14A 0.9700 .
C14 H14B 0.9700 .
C15 C16 1.528(4) .
C15 H15A 0.9700 .
C15 H15B 0.9700 .
C16 C17 1.509(4) .
C16 H16A 0.9700 .
C16 H16B 0.9700 .
C17 C21 1.378(4) .
C17 C18 1.388(5) .
C18 C19 1.397(4) .
C18 H18 0.9300 .
C19 H19 0.9300 .
C20 C21 1.382(4) .
C20 H20 0.9300 .
N3 C22 1.321(4) .
N3 C26 1.327(3) .
N4 C32 1.324(3) .
N4 C33 1.341(3) .
N4 Co1 2.165(2) 1_565
C21 H21 0.9300 .
C22 C23 1.384(4) .
C22 H22 0.9300 .
C23 C24 1.354(5) .
C23 H23 0.9300 .
C24 C25 1.377(5) .
C24 C27 1.517(4) .
C25 C26 1.400(4) .
C25 H25 0.9300 .
C26 H26 0.9300 .
C27 C28 1.569(5) .
C27 H27A 0.9700 .
C27 H27B 0.9700 .
C28 C29 1.476(6) .
C28 H28A 0.9700 .
C28 H28B 0.9700 .
C29 C30 1.546(4) .
C29 H29A 0.9700 .
C29 H29B 0.9700 .
C30 C34 1.375(5) .
C30 C31 1.397(4) .
C31 C32 1.383(4) .
C31 H31 0.9300 .
C32 H32 0.9300 .
C33 C34 1.369(4) .
C33 H33 0.9300 .
C34 H34 0.9300 .
